data_4105883
loop_
_publ_author_name
'Kevin M. Oberg'
'Tomislav Rovis'

_publ_section_title
;
 Enantioselective Rhodium-Catalyzed [4 + 2] Cycloaddition of
 \a,\b-Unsaturated Imines and Isocyanates
;
_journal_name_full 'Journal of the American Chemical Society'
_journal_page_first 4785
_journal_page_last 4787
_journal_paper_doi 10.1021/ja200766k
_journal_volume 133
_journal_year 2011
_chemical_absolute_configuration ad
_chemical_formula_sum 'C22 H17 Br N2 O'
_chemical_formula_weight 405.29
_chemical_name_systematic
;

 ?

;
_space_group_IT_number 19
_symmetry_cell_setting orthorhombic
_symmetry_space_group_name_Hall 'P 2ac 2ab'
_symmetry_space_group_name_H-M 'P 21 21 21'
_atom_sites_solution_hydrogens geom
_atom_sites_solution_primary direct
_atom_sites_solution_secondary difmap
_audit_creation_method SHELXL-97
_cell_angle_alpha 90.00
_cell_angle_beta 90.00
_cell_angle_gamma 90.00
_cell_formula_units_Z 4
_cell_length_a 5.8881(2)
_cell_length_b 12.0278(3)
_cell_length_c 24.8051(7)
_cell_measurement_reflns_used 9945
_cell_measurement_temperature 120
_cell_measurement_theta_max 29.22
_cell_measurement_theta_min 3.94
_cell_volume 1756.72(9)
_computing_cell_refinement 'APEX2 (Bruker, 2009)'
_computing_data_collection 'APEX2 (Bruker, 2009)'
_computing_data_reduction 'APEX2 (Bruker, 2009)'
_computing_molecular_graphics 'APEX2 (Bruker, 2009)'
_computing_publication_material 'APEX2 (Bruker, 2009)'
_computing_structure_refinement 'XL (Sheldrick, 2008)'
_computing_structure_solution 'XS (Sheldrick, 2008)'
_diffrn_ambient_temperature 120
_diffrn_measured_fraction_theta_full 0.999
_diffrn_measured_fraction_theta_max 0.999
_diffrn_measurement_device_type 'CCD area detector'
_diffrn_measurement_method 'phi and omega scans'
_diffrn_radiation_monochromator graphite
_diffrn_radiation_source 'fine-focus sealed tube'
_diffrn_radiation_type MoK\a
_diffrn_radiation_wavelength 0.71073
_diffrn_reflns_av_R_equivalents 0.0753
_diffrn_reflns_av_sigmaI/netI 0.0687
_diffrn_reflns_limit_h_max 8
_diffrn_reflns_limit_h_min -8
_diffrn_reflns_limit_k_max 17
_diffrn_reflns_limit_k_min -17
_diffrn_reflns_limit_l_max 35
_diffrn_reflns_limit_l_min -35
_diffrn_reflns_number 42873
_diffrn_reflns_theta_full 30.52
_diffrn_reflns_theta_max 30.52
_diffrn_reflns_theta_min 1.64
_exptl_absorpt_coefficient_mu 2.353
_exptl_absorpt_correction_T_max 0.7387
_exptl_absorpt_correction_T_min 0.5997
_exptl_absorpt_correction_type multi-scan
_exptl_absorpt_process_details 'Sheldrick, G. M. (2008) SADABS. University of G\"ottingen, Germany.'
_exptl_crystal_colour yellow
_exptl_crystal_density_diffrn 1.532
_exptl_crystal_description plate
_exptl_crystal_F_000 824
_exptl_crystal_size_max 0.24
_exptl_crystal_size_mid 0.18
_exptl_crystal_size_min 0.14
_refine_diff_density_max 0.932
_refine_diff_density_min -1.240
_refine_diff_density_rms 0.355
_refine_ls_abs_structure_details 'Flack H D (1983), Acta Cryst. A39, 876-881'
_refine_ls_abs_structure_Flack -0.013(15)
_refine_ls_extinction_method none
_refine_ls_goodness_of_fit_ref 1.143
_refine_ls_hydrogen_treatment constr
_refine_ls_matrix_type full
_refine_ls_number_parameters 236
_refine_ls_number_reflns 5374
_refine_ls_number_restraints 0
_refine_ls_restrained_S_all 1.143
_refine_ls_R_factor_all 0.0869
_refine_ls_R_factor_gt 0.0497
_refine_ls_shift/su_max 0.001
_refine_ls_shift/su_mean 0.000
_refine_ls_structure_factor_coef Fsqd
_refine_ls_weighting_details 'calc w=1/[\s^2^(Fo^2^)+(0.1153P)^2^+0.0000P] where P=(Fo^2^+2Fc^2^)/3'
_refine_ls_weighting_scheme calc
_refine_ls_wR_factor_gt 0.1249
_refine_ls_wR_factor_ref 0.1933
_reflns_number_gt 4015
_reflns_number_total 5374
_reflns_threshold_expression >2sigma(I)
_cod_data_source_file ja200766k_si_002.cif
_cod_data_source_block rovis102_0m
_cod_database_code 4105883

loop_
_symmetry_equiv_pos_as_xyz
'x, y, z'
'-x+1/2, -y, z+1/2'
'-x, y+1/2, -z+1/2'
'x+1/2, -y+1/2, -z'

loop_
_atom_site_label
_atom_site_type_symbol
_atom_site_fract_x
_atom_site_fract_y
_atom_site_fract_z
_atom_site_U_iso_or_equiv
_atom_site_adp_type
_atom_site_occupancy
_atom_site_symmetry_multiplicity
_atom_site_calc_flag
_atom_site_refinement_flags
Br1 Br 1.37640(10) -0.20180(4) 0.04467(2) 0.02874(17) Uani 1 1 d .
C1 C 0.7278(8) 0.1149(4) 0.21605(17) 0.0166(9) Uani 1 1 d .
C2 C 0.6856(9) 0.3101(4) 0.23858(18) 0.0229(10) Uani 1 1 d .
H2 H 0.6087 0.3643 0.2582 0.028 Uiso 1 1 calc R
C3 C 0.8429(10) 0.3419(4) 0.2029(2) 0.0271(11) Uani 1 1 d .
H3 H 0.8758 0.4173 0.1998 0.032 Uiso 1 1 calc R
C4 C 0.9688(9) 0.2609(4) 0.16774(18) 0.0199(9) Uani 1 1 d .
H4 H 1.1286 0.2595 0.1788 0.024 Uiso 1 1 calc R
C5 C 0.4767(9) 0.1725(4) 0.29034(18) 0.0193(9) Uani 1 1 d .
C6 C 0.2777(10) 0.2333(5) 0.2945(2) 0.0266(11) Uani 1 1 d .
H6 H 0.2463 0.2885 0.2694 0.032 Uiso 1 1 calc R
C7 C 0.1268(10) 0.2130(5) 0.3355(2) 0.0316(11) Uani 1 1 d .
H7 H -0.0085 0.2527 0.3376 0.038 Uiso 1 1 calc R
C8 C 0.1788(11) 0.1320(5) 0.3740(2) 0.0364(15) Uani 1 1 d .
H8 H 0.0765 0.1175 0.4017 0.044 Uiso 1 1 calc R
C9 C 0.3831(12) 0.0722(4) 0.3715(2) 0.0315(12) Uani 1 1 d .
H9 H 0.4179 0.0194 0.3976 0.038 Uiso 1 1 calc R
C10 C 0.5316(10) 0.0929(4) 0.3296(2) 0.0243(10) Uani 1 1 d .
H10 H 0.6680 0.0542 0.3273 0.029 Uiso 1 1 calc R
C11 C 0.9860(8) 0.0616(4) 0.14597(17) 0.0172(9) Uani 1 1 d .
C12 C 0.8836(10) 0.0167(4) 0.10042(17) 0.0199(9) Uani 1 1 d .
H12 H 0.7400 0.0402 0.0898 0.024 Uiso 1 1 calc R
C13 C 0.9999(9) -0.0645(4) 0.07082(19) 0.0212(10) Uani 1 1 d .
H13 H 0.9345 -0.0959 0.0403 0.025 Uiso 1 1 calc R
C14 C 1.2136(9) -0.0972(4) 0.08768(19) 0.0201(9) Uani 1 1 d .
C15 C 1.3142(8) -0.0538(4) 0.13322(18) 0.0198(9) Uani 1 1 d .
H15 H 1.4567 -0.0782 0.1443 0.024 Uiso 1 1 calc R
C16 C 1.2003(8) 0.0258(4) 0.16186(18) 0.0196(9) Uani 1 1 d .
H16 H 1.2672 0.0565 0.1924 0.024 Uiso 1 1 calc R
C17 C 0.9548(8) 0.3018(4) 0.11012(17) 0.0187(8) Uani 1 1 d .
C18 C 0.7535(9) 0.2892(4) 0.08007(19) 0.0234(10) Uani 1 1 d .
H18 H 0.6320 0.2492 0.0941 0.028 Uiso 1 1 calc R
C19 C 0.7386(10) 0.3370(4) 0.0293(2) 0.0261(11) Uani 1 1 d .
H19 H 0.6080 0.3276 0.0088 0.031 Uiso 1 1 calc R
C20 C 0.9191(10) 0.3991(4) 0.0092(2) 0.0303(13) Uani 1 1 d .
H20 H 0.9082 0.4310 -0.0249 0.036 Uiso 1 1 calc R
C21 C 1.1140(11) 0.4138(4) 0.03920(19) 0.0294(11) Uani 1 1 d .
H21 H 1.2314 0.4574 0.0257 0.035 Uiso 1 1 calc R
C22 C 1.1365(10) 0.3638(4) 0.08972(18) 0.0232(9) Uani 1 1 d .
H22 H 1.2699 0.3715 0.1094 0.028 Uiso 1 1 calc R
N1 N 0.6325(7) 0.1983(3) 0.24748(14) 0.0192(7) Uani 1 1 d .
N2 N 0.8716(8) 0.1489(3) 0.17489(14) 0.0186(7) Uani 1 1 d .
O1 O 0.6856(6) 0.0158(3) 0.22310(13) 0.0200(7) Uani 1 1 d .

loop_
_atom_site_aniso_label
_atom_site_aniso_U_11
_atom_site_aniso_U_22
_atom_site_aniso_U_33
_atom_site_aniso_U_23
_atom_site_aniso_U_13
_atom_site_aniso_U_12
Br1 0.0301(3) 0.0260(2) 0.0301(3) -0.0072(2) 0.0020(2) 0.0086(2)
C1 0.018(2) 0.017(2) 0.015(2) -0.0032(16) -0.0018(17) 0.0024(17)
C2 0.031(3) 0.016(2) 0.022(2) 0.0005(17) 0.0033(19) 0.0027(18)
C3 0.044(3) 0.0143(19) 0.023(2) -0.0029(17) 0.005(2) 0.000(2)
C4 0.027(2) 0.0180(19) 0.015(2) -0.0013(16) 0.0034(19) -0.0036(18)
C5 0.021(2) 0.021(2) 0.015(2) -0.0037(16) 0.0028(18) -0.0041(18)
C6 0.028(3) 0.029(3) 0.023(2) -0.0045(19) -0.003(2) 0.006(2)
C7 0.024(2) 0.042(3) 0.028(2) -0.018(2) 0.002(2) 0.006(3)
C8 0.048(4) 0.034(3) 0.027(3) -0.013(2) 0.017(3) -0.015(3)
C9 0.043(3) 0.025(2) 0.027(2) 0.0000(19) 0.014(3) -0.006(3)
C10 0.027(3) 0.020(2) 0.026(2) 0.0005(19) 0.007(2) -0.003(2)
C11 0.022(2) 0.0170(19) 0.013(2) -0.0004(16) 0.0008(18) -0.0021(18)
C12 0.021(2) 0.021(2) 0.018(2) -0.0005(16) -0.001(2) 0.002(2)
C13 0.022(3) 0.020(2) 0.021(2) -0.0005(18) -0.0011(19) -0.0004(19)
C14 0.022(2) 0.017(2) 0.022(2) -0.0016(17) 0.0059(18) 0.0006(18)
C15 0.017(2) 0.025(2) 0.018(2) 0.0015(17) -0.0004(17) 0.0013(17)
C16 0.022(2) 0.024(2) 0.013(2) 0.0007(17) -0.0033(17) 0.0005(18)
C17 0.026(2) 0.0153(18) 0.0152(19) -0.0016(18) 0.0011(16) 0.0026(18)
C18 0.025(3) 0.020(2) 0.025(2) -0.003(2) -0.0017(19) 0.003(2)
C19 0.028(3) 0.026(2) 0.024(2) 0.0017(19) -0.003(2) 0.009(2)
C20 0.045(4) 0.023(2) 0.023(2) 0.0070(19) 0.007(2) 0.008(2)
C21 0.034(3) 0.029(2) 0.026(2) 0.007(2) 0.009(3) 0.000(2)
C22 0.028(3) 0.0199(19) 0.022(2) 0.0011(17) 0.004(2) -0.002(2)
N1 0.0218(19) 0.0167(16) 0.0192(16) 0.0009(14) 0.0028(16) 0.0008(19)
N2 0.026(2) 0.0157(16) 0.0139(16) -0.0008(13) 0.0049(18) 0.0008(17)
O1 0.0200(19) 0.0160(14) 0.0240(16) -0.0006(13) 0.0033(13) -0.0026(12)

loop_
_atom_type_symbol
_atom_type_description
_atom_type_scat_dispersion_real
_atom_type_scat_dispersion_imag
_atom_type_scat_source
C C 0.0033 0.0016 'International Tables Vol C Tables 4.2.6.8 and 6.1.1.4'
H H 0.0000 0.0000 'International Tables Vol C Tables 4.2.6.8 and 6.1.1.4'
N N 0.0061 0.0033 'International Tables Vol C Tables 4.2.6.8 and 6.1.1.4'
O O 0.0106 0.0060 'International Tables Vol C Tables 4.2.6.8 and 6.1.1.4'
Br Br -0.2901 2.4595 'International Tables Vol C Tables 4.2.6.8 and 6.1.1.4'

loop_
_geom_angle_atom_site_label_1
_geom_angle_atom_site_label_2
_geom_angle_atom_site_label_3
_geom_angle
O1 C1 N2 120.8(4)
O1 C1 N1 122.6(4)
N2 C1 N1 116.6(4)
C3 C2 N1 122.3(4)
C2 C3 C4 122.7(4)
N2 C4 C3 109.3(4)
N2 C4 C17 112.9(4)
C3 C4 C17 108.1(4)
C6 C5 C10 120.2(5)
C6 C5 N1 118.8(4)
C10 C5 N1 120.8(4)
C7 C6 C5 120.7(5)
C6 C7 C8 119.2(5)
C7 C8 C9 121.0(5)
C10 C9 C8 118.9(5)
C9 C10 C5 120.0(5)
C12 C11 C16 120.3(4)
C12 C11 N2 119.1(4)
C16 C11 N2 120.6(4)
C11 C12 C13 119.0(5)
C14 C13 C12 119.0(4)
C15 C14 C13 122.1(4)
C15 C14 Br1 119.5(4)
C13 C14 Br1 118.4(4)
C16 C15 C14 118.7(5)
C15 C16 C11 121.0(4)
C22 C17 C18 120.7(4)
C22 C17 C4 118.2(4)
C18 C17 C4 120.7(4)
C19 C18 C17 119.3(5)
C18 C19 C20 120.0(5)
C21 C20 C19 120.6(5)
C20 C21 C22 120.6(5)
C21 C22 C17 118.8(5)
C1 N1 C2 121.0(4)
C1 N1 C5 121.1(4)
C2 N1 C5 117.8(4)
C1 N2 C11 116.0(4)
C1 N2 C4 126.4(3)
C11 N2 C4 115.1(4)

loop_
_geom_bond_atom_site_label_1
_geom_bond_atom_site_label_2
_geom_bond_distance
Br1 C14 1.908(5)
C1 O1 1.231(6)
C1 N2 1.388(6)
C1 N1 1.388(6)
C2 C3 1.336(7)
C2 N1 1.398(6)
C3 C4 1.504(7)
C4 N2 1.475(6)
C4 C17 1.514(6)
C5 C6 1.385(8)
C5 C10 1.402(7)
C5 N1 1.438(6)
C6 C7 1.371(8)
C7 C8 1.399(9)
C8 C9 1.403(9)
C9 C10 1.381(7)
C11 C12 1.390(6)
C11 C16 1.390(7)
C11 N2 1.439(6)
C12 C13 1.400(7)
C13 C14 1.383(7)
C14 C15 1.378(7)
C15 C16 1.369(7)
C17 C22 1.398(7)
C17 C18 1.408(7)
C18 C19 1.386(7)
C19 C20 1.392(8)
C20 C21 1.379(9)
C21 C22 1.396(6)
